data_2003287
loop_
_publ_author_name
'Van Meervelt, L.'

_publ_section_title
;
 1-[4-(Dimethylamino)phenyl]-3-(1-pyrenyl)hexamethyltrisilane
;
_journal_issue 3
_journal_name_full 'Acta Crystallographica Section C'
_journal_page_first 543
_journal_page_last 544
_journal_paper_doi 10.1107/S0108270194010413
_journal_volume 51
_journal_year 1995
_chemical_formula_sum 'C30 H37 N Si3'
_chemical_formula_weight 495.88
_chemical_name_systematic
;
 1-(1-pyrenyl)-3-(4-(dimethylamino)phenyl)hexamethyltrisilane
;
_space_group_IT_number 14
_symmetry_cell_setting monoclinic
_symmetry_space_group_name_Hall '-P 2yn'
_symmetry_space_group_name_H-M 'P 1 21/n 1'
_audit_creation_method SHELXL
_cell_angle_alpha 90.00
_cell_angle_beta 99.69(2)
_cell_angle_gamma 90.00
_cell_formula_units_Z 4
_cell_length_a 7.8980(10)
_cell_length_b 26.463(4)
_cell_length_c 14.099(2)
_cell_measurement_reflns_used 25
_cell_measurement_temperature 289(2)
_cell_measurement_theta_max 23
_cell_measurement_theta_min 7
_cell_volume 2904.7(7)
_computing_cell_refinement 'P3/PC Data Collection Program'
_computing_data_collection
;
P3/PC Data Collection Program (Siemens, 1989)
;
_computing_data_reduction 'XDISK (Siemens, 1991)'
_computing_molecular_graphics SHELXTL/PC
_computing_publication_material SHELXL93
_computing_structure_refinement 'SHELXL93 (Sheldrick, 1993)'
_computing_structure_solution 'SHELXTL/PC (Sheldrick, 1990)'
_diffrn_ambient_temperature 289(2)
_diffrn_measurement_device 'Siemens P4/PC'
_diffrn_measurement_method '\q-2\q scans'
_diffrn_radiation_monochromator graphite
_diffrn_radiation_source 'fine-focus sealed tube'
_diffrn_radiation_type CuK\a
_diffrn_radiation_wavelength 1.54178
_diffrn_reflns_av_R_equivalents 0.0520
_diffrn_reflns_av_sigmaI/netI 0.0999
_diffrn_reflns_limit_h_max 7
_diffrn_reflns_limit_h_min -1
_diffrn_reflns_limit_k_max 26
_diffrn_reflns_limit_k_min -1
_diffrn_reflns_limit_l_max 14
_diffrn_reflns_limit_l_min -14
_diffrn_reflns_number 4081
_diffrn_reflns_theta_max 50.41
_diffrn_reflns_theta_min 3.34
_diffrn_standards_decay_% 0
_diffrn_standards_interval_count 100
_diffrn_standards_number 3
_exptl_absorpt_coefficient_mu 1.626
_exptl_absorpt_correction_T_max 0.991
_exptl_absorpt_correction_T_min 0.479
_exptl_absorpt_correction_type empirical
_exptl_crystal_colour yellow
_exptl_crystal_density_diffrn 1.134
_exptl_crystal_description blocks
_exptl_crystal_F_000 1064
_exptl_crystal_size_max 0.20
_exptl_crystal_size_mid 0.20
_exptl_crystal_size_min 0.10
_refine_diff_density_max 0.308
_refine_diff_density_min -0.204
_refine_ls_extinction_coef 0.00023(11)
_refine_ls_extinction_method 'F~c~^*^ = kF~c~[1 + 0.001xF~c~^2^\l^3^/sin(2\q)'
_refine_ls_goodness_of_fit_all 1.058
_refine_ls_goodness_of_fit_obs 1.191
_refine_ls_matrix_type full
_refine_ls_number_parameters 308
_refine_ls_number_reflns 3030
_refine_ls_number_restraints 0
_refine_ls_restrained_S_all 1.058
_refine_ls_restrained_S_obs 1.191
_refine_ls_R_factor_all 0.1230
_refine_ls_R_factor_obs 0.0640
_refine_ls_shift/esd_max 0.063
_refine_ls_shift/esd_mean 0.007
_refine_ls_structure_factor_coef Fsqd
_refine_ls_weighting_scheme
; w = 1/[\s^2^(F~o~^2^) + (0.0748P)^2^ + 0.5736P] where
P = (F~o~^2^ + 2F~c~^2^)/3
;
_refine_ls_wR_factor_all 0.1746
_refine_ls_wR_factor_obs 0.1480
_reflns_number_observed 1827
_reflns_number_total 3030
_reflns_observed_criterion >2sigma(I)
_cod_data_source_file na1121.cif
_cod_data_source_block fds3
_cod_depositor_comments
;
The following automatic conversions were performed:

'_symmetry_cell_setting' value 'Monoclinic' changed to 'monoclinic'
according to /home/saulius/struct/CIF-dictionaries/cif_core.dic
dictionary named 'cif_core.dic' version 2.4.1 from 2010-06-29.

Automatic conversion script
Id: cif_fix_values 1715 2011-07-08 13:25:40Z adriana 
;
_cod_original_sg_symbol_H-M 'P 21/n'
_cod_database_code 2003287

loop_
_symmetry_equiv_pos_as_xyz
'x, y, z'
'-x+1/2, y+1/2, -z+1/2'
'-x, -y, -z'
'x-1/2, -y-1/2, z-1/2'

loop_
_atom_site_aniso_label
_atom_site_aniso_U_11
_atom_site_aniso_U_12
_atom_site_aniso_U_13
_atom_site_aniso_U_22
_atom_site_aniso_U_23
_atom_site_aniso_U_33
Si1 0.0621(9) 0.0118(8) 0.0087(7) 0.0694(8) 0.0065(7) 0.0557(7)
Si2 0.0525(8) 0.0023(7) 0.0098(6) 0.0599(8) 0.0064(7) 0.0569(7)
Si3 0.0510(8) 0.0039(7) 0.0102(6) 0.0602(8) 0.0047(7) 0.0559(7)
C1 0.056(3) 0.021(2) 0.015(2) 0.064(3) 0.014(2) 0.050(2)
C2 0.066(3) 0.016(3) 0.021(3) 0.075(3) 0.008(3) 0.067(3)
C3 0.062(3) 0.018(3) 0.037(3) 0.092(4) 0.019(3) 0.081(3)
C4 0.062(3) -0.006(3) 0.012(3) 0.065(3) 0.024(3) 0.114(4)
C5 0.104(4) 0.002(3) -0.019(4) 0.056(3) 0.003(3) 0.110(4)
C6 0.160(6) 0.017(4) -0.016(4) 0.070(4) -0.007(3) 0.085(4)
C7 0.186(7) 0.047(5) 0.015(4) 0.089(4) -0.002(3) 0.077(4)
C8 0.169(6) 0.030(4) 0.038(4) 0.087(4) 0.006(3) 0.075(4)
C9 0.110(4) 0.020(3) 0.060(3) 0.082(4) 0.021(3) 0.087(3)
C10 0.074(3) 0.017(3) 0.036(3) 0.070(3) 0.011(3) 0.078(3)
C11 0.064(3) 0.012(3) 0.019(3) 0.067(3) 0.018(3) 0.072(3)
C12 0.102(4) 0.020(3) 0.002(3) 0.080(4) 0.014(3) 0.070(3)
C13 0.115(4) 0.021(3) 0.023(3) 0.066(3) 0.008(3) 0.055(3)
C14 0.068(3) 0.013(2) 0.013(2) 0.051(3) 0.017(2) 0.056(3)
C15 0.075(3) 0.027(3) 0.019(2) 0.051(3) 0.017(2) 0.056(3)
C16 0.083(4) 0.015(3) 0.003(3) 0.057(3) 0.018(3) 0.060(3)
C17 0.107(4) 0.021(3) 0.021(3) 0.087(4) 0.000(3) 0.062(3)
C18 0.076(4) 0.013(3) 0.005(3) 0.106(4) 0.018(3) 0.090(4)
C19 0.077(4) -0.014(3) 0.010(3) 0.078(3) -0.007(3) 0.091(3)
C20 0.084(4) 0.013(3) 0.036(3) 0.085(4) 0.015(3) 0.076(3)
C21 0.079(4) 0.027(3) 0.025(3) 0.115(4) 0.007(3) 0.078(3)
C22 0.073(4) -0.012(3) 0.002(3) 0.086(4) 0.012(3) 0.079(3)
C23 0.049(3) 0.004(2) 0.000(2) 0.055(3) -0.002(2) 0.050(2)
C24 0.073(3) -0.009(3) 0.005(3) 0.047(3) -0.003(2) 0.057(3)
C25 0.072(3) -0.005(3) -0.001(2) 0.053(3) -0.002(2) 0.048(3)
C26 0.057(3) 0.001(3) -0.002(2) 0.057(3) 0.007(2) 0.057(3)
C27 0.097(4) -0.012(3) 0.000(3) 0.044(3) 0.003(2) 0.070(3)
C28 0.093(4) 0.004(3) 0.000(3) 0.062(3) -0.008(3) 0.054(3)
N1 0.094(3) -0.015(2) 0.000(2) 0.065(3) 0.016(2) 0.066(2)
C29 0.109(4) -0.005(3) 0.020(3) 0.066(3) 0.024(3) 0.094(4)
C30 0.103(4) 0.007(3) 0.015(3) 0.090(4) 0.016(3) 0.067(3)

loop_
_atom_site_label
_atom_site_occupancy
_atom_site_fract_x
_atom_site_fract_y
_atom_site_fract_z
_atom_site_U_iso_or_equiv
_atom_site_thermal_displace_type
_atom_site_calc_flag
_atom_site_refinement_flags
_atom_site_type_symbol
Si1 1 0.0343(2) 0.28680(5) 0.93410(9) 0.0625(4) Uani d . Si
Si2 1 -0.0069(2) 0.34352(5) 0.80437(8) 0.0564(4) Uani d . Si
Si3 1 -0.2972(2) 0.35587(5) 0.74315(8) 0.0555(4) Uani d . Si
C1 1 -0.0999(5) 0.2287(2) 0.9023(3) 0.0559(14) Uani d . C
C2 1 -0.2453(6) 0.2204(2) 0.9452(3) 0.068(2) Uani d . C
H2A 1 -0.2659(6) 0.2421(2) 0.9938(3) 0.082 Uiso calc R H
C3 1 -0.3594(6) 0.1813(2) 0.9185(3) 0.075(2) Uani d . C
H3A 1 -0.4520(6) 0.1769(2) 0.9507(3) 0.091 Uiso calc R H
C4 1 -0.4560(6) 0.1079(2) 0.8128(3) 0.081(2) Uani d . C
H4A 1 -0.5515(6) 0.1032(2) 0.8424(3) 0.097 Uiso calc R H
C5 1 -0.4322(7) 0.0767(2) 0.7416(4) 0.095(2) Uani d . C
H5A 1 -0.5117(7) 0.0513(2) 0.7220(4) 0.113 Uiso calc R H
C6 1 -0.2623(8) 0.0488(2) 0.6205(4) 0.109(2) Uani d . C
H6A 1 -0.3422(8) 0.0235(2) 0.6002(4) 0.131 Uiso calc R H
C7 1 -0.1176(9) 0.0546(2) 0.5780(4) 0.118(3) Uani d . C
H7A 1 -0.0993(9) 0.0322(2) 0.5299(4) 0.141 Uiso calc R H
C8 1 -0.0009(8) 0.0924(2) 0.6047(3) 0.108(2) Uani d . C
H8A 1 0.0932(8) 0.0958(2) 0.5734(3) 0.130 Uiso calc R H
C9 1 0.0953(7) 0.1652(2) 0.7097(3) 0.088(2) Uani d . C
H9A 1 0.1918(7) 0.1688(2) 0.6806(3) 0.106 Uiso calc R H
C10 1 0.0722(6) 0.1976(2) 0.7804(3) 0.071(2) Uani d . C
H10A 1 0.1538(6) 0.2227(2) 0.7987(3) 0.086 Uiso calc R H
C11 1 -0.3391(6) 0.1487(2) 0.8455(3) 0.0670(15) Uani d . C
C12 1 -0.2852(7) 0.0822(2) 0.6954(3) 0.085(2) Uani d . C
C13 1 -0.0218(7) 0.1261(2) 0.6787(3) 0.077(2) Uani d . C
C14 1 -0.0742(6) 0.1947(2) 0.8282(3) 0.0579(14) Uani d . C
C15 1 -0.1925(6) 0.1547(2) 0.8006(3) 0.0598(14) Uani d . C
C16 1 -0.1660(7) 0.1210(2) 0.7251(3) 0.068(2) Uani d . C
C17 1 -0.0438(7) 0.3195(2) 1.0367(3) 0.085(2) Uani d . C
H17A 1 -0.1634(7) 0.3276(2) 1.0186(3) 0.102 Uiso calc R H
H17B 1 0.0206(7) 0.3500(2) 1.0523(3) 0.102 Uiso calc R H
H17C 1 -0.0287(7) 0.2976(2) 1.0918(3) 0.102 Uiso calc R H
C18 1 0.2670(6) 0.2726(2) 0.9758(3) 0.092(2) Uani d . C
H18A 1 0.3129(6) 0.2558(2) 0.9254(3) 0.110 Uiso calc R H
H18B 1 0.2792(6) 0.2512(2) 1.0315(3) 0.110 Uiso calc R H
H18C 1 0.3283(6) 0.3036(2) 0.9919(3) 0.110 Uiso calc R H
C19 1 0.0880(6) 0.4057(2) 0.8513(3) 0.082(2) Uani d . C
H19A 1 0.0356(6) 0.4164(2) 0.9046(3) 0.099 Uiso calc R H
H19B 1 0.0673(6) 0.4306(2) 0.8011(3) 0.099 Uiso calc R H
H19C 1 0.2095(6) 0.4019(2) 0.8720(3) 0.099 Uiso calc R H
C20 1 0.0965(6) 0.3229(2) 0.6996(3) 0.080(2) Uani d . C
H20A 1 0.0485(6) 0.2911(2) 0.6755(3) 0.095 Uiso calc R H
H20B 1 0.2180(6) 0.3191(2) 0.7204(3) 0.095 Uiso calc R H
H20C 1 0.0758(6) 0.3478(2) 0.6496(3) 0.095 Uiso calc R H
C21 1 -0.4093(6) 0.3860(2) 0.8354(3) 0.089(2) Uani d . C
H21A 1 -0.4070(6) 0.3635(2) 0.8889(3) 0.107 Uiso calc R H
H21B 1 -0.5263(6) 0.3931(2) 0.8074(3) 0.107 Uiso calc R H
H21C 1 -0.3521(6) 0.4170(2) 0.8571(3) 0.107 Uiso calc R H
C22 1 -0.4021(6) 0.2945(2) 0.7023(3) 0.080(2) Uani d . C
H22A 1 -0.3988(6) 0.2724(2) 0.7566(3) 0.096 Uiso calc R H
H22B 1 -0.3421(6) 0.2792(2) 0.6560(3) 0.096 Uiso calc R H
H22C 1 -0.5194(6) 0.3005(2) 0.6735(3) 0.096 Uiso calc R H
C23 1 -0.3017(5) 0.3996(2) 0.6394(3) 0.0522(13) Uani d . C
C24 1 -0.3470(6) 0.3851(2) 0.5431(3) 0.0595(14) Uani d . C
H24A 1 -0.3833(6) 0.3520(2) 0.5299(3) 0.071 Uiso calc R H
C25 1 -0.3410(6) 0.4167(2) 0.4674(3) 0.0591(14) Uani d . C
H25A 1 -0.3717(6) 0.4045(2) 0.4050(3) 0.071 Uiso calc R H
C26 1 -0.2900(6) 0.4667(2) 0.4812(3) 0.0585(14) Uani d . C
C27 1 -0.2447(6) 0.4822(2) 0.5768(3) 0.072(2) Uani d . C
H27A 1 -0.2087(6) 0.5153(2) 0.5902(3) 0.086 Uiso calc R H
C28 1 -0.2524(6) 0.4498(2) 0.6502(3) 0.071(2) Uani d . C
H28A 1 -0.2224(6) 0.4621(2) 0.7126(3) 0.085 Uiso calc R H
N1 1 -0.2763(5) 0.49944(14) 0.4074(3) 0.0767(14) Uani d . N
C29 1 -0.2279(7) 0.5517(2) 0.4269(3) 0.089(2) Uani d . C
H29A 1 -0.2246(7) 0.5690(2) 0.3674(3) 0.107 Uiso calc R H
H29B 1 -0.1165(7) 0.5531(2) 0.4665(3) 0.107 Uiso calc R H
H29C 1 -0.3106(7) 0.5677(2) 0.4598(3) 0.107 Uiso calc R H
C30 1 -0.3514(7) 0.4865(2) 0.3104(3) 0.086(2) Uani d . C
H30A 1 -0.3305(7) 0.5132(2) 0.2678(3) 0.104 Uiso calc R H
H30B 1 -0.4730(7) 0.4819(2) 0.3065(3) 0.104 Uiso calc R H
H30C 1 -0.3010(7) 0.4558(2) 0.2922(3) 0.104 Uiso calc R H

loop_
_atom_type_symbol
_atom_type_description
_atom_type_scat_source
_atom_type_scat_dispersion_real
_atom_type_scat_dispersion_imag
C C 'International Tables Vol C Tables 4.2.6.8 and 6.1.1.4' 0.0181 0.009
H H 'International Tables Vol C Tables 4.2.6.8 and 6.1.1.4' 0.0000 0.000
N N 'International Tables Vol C Tables 4.2.6.8 and 6.1.1.4' 0.0311 0.018
Si Si 'International Tables Vol C Tables 4.2.6.8 and 6.1.1.4' 0.2541 0.3

loop_
_geom_angle_atom_site_label_1
_geom_angle_atom_site_label_2
_geom_angle_atom_site_label_3
_geom_angle
_geom_angle_publ_flag
C18 Si1 C17 106.4(2) yes
C18 Si1 C1 113.3(2) yes
C17 Si1 C1 108.4(2) yes
C18 Si1 Si2 111.9(2) yes
C17 Si1 Si2 106.6(2) yes
C1 Si1 Si2 109.80(10) yes
C19 Si2 C20 109.2(2) yes
C19 Si2 Si3 108.4(2) yes
C20 Si2 Si3 106.2(2) yes
C19 Si2 Si1 106.9(2) yes
C20 Si2 Si1 113.8(2) yes
Si3 Si2 Si1 112.14(7) yes
C23 Si3 C21 109.4(2) yes
C23 Si3 C22 110.4(2) yes
C21 Si3 C22 110.3(2) yes
C23 Si3 Si2 105.40(10) yes
C21 Si3 Si2 110.7(2) yes
C22 Si3 Si2 110.5(2) yes
C2 C1 C14 116.5(4) ?
C2 C1 Si1 119.7(3) yes
C14 C1 Si1 123.4(3) yes
C3 C2 C1 123.0(4) ?
C3 C2 H2A 118.5(3) ?
C1 C2 H2A 118.5(3) ?
C11 C3 C2 121.4(5) ?
C11 C3 H3A 119.3(3) ?
C2 C3 H3A 119.3(3) ?
C5 C4 C11 122.5(5) ?
C5 C4 H4A 118.7(3) ?
C11 C4 H4A 118.7(3) ?
C4 C5 C12 120.4(5) ?
C4 C5 H5A 119.8(3) ?
C12 C5 H5A 119.8(3) ?
C7 C6 C12 118.1(6) ?
C7 C6 H6A 120.9(3) ?
C12 C6 H6A 120.9(4) ?
C8 C7 C6 122.0(6) ?
C8 C7 H7A 119.0(4) ?
C6 C7 H7A 119.0(3) ?
C7 C8 C13 120.7(6) ?
C7 C8 H8A 119.7(4) ?
C13 C8 H8A 119.7(4) ?
C10 C9 C13 122.2(5) ?
C10 C9 H9A 118.9(3) ?
C13 C9 H9A 118.9(3) ?
C9 C10 C14 122.1(5) ?
C9 C10 H10A 118.9(3) ?
C14 C10 H10A 118.9(3) ?
C3 C11 C15 118.1(4) ?
C3 C11 C4 124.0(5) ?
C15 C11 C4 117.8(4) ?
C16 C12 C6 121.1(6) ?
C16 C12 C5 119.4(5) ?
C6 C12 C5 119.5(5) ?
C8 C13 C9 123.0(5) ?
C8 C13 C16 119.2(5) ?
C9 C13 C16 117.8(4) ?
C1 C14 C15 120.3(4) ?
C1 C14 C10 122.5(4) ?
C15 C14 C10 117.1(4) ?
C11 C15 C14 120.6(4) ?
C11 C15 C16 119.6(4) ?
C14 C15 C16 119.7(4) ?
C12 C16 C13 118.9(5) ?
C12 C16 C15 120.1(5) ?
C13 C16 C15 121.0(4) ?
Si1 C17 H17A 109.47(15) ?
Si1 C17 H17B 109.5(2) ?
H17A C17 H17B 109.5 ?
Si1 C17 H17C 109.47(14) ?
H17A C17 H17C 109.5 ?
H17B C17 H17C 109.5 ?
Si1 C18 H18A 109.5(2) ?
Si1 C18 H18B 109.5(2) ?
H18A C18 H18B 109.5 ?
Si1 C18 H18C 109.5(2) ?
H18A C18 H18C 109.5 ?
H18B C18 H18C 109.5 ?
Si2 C19 H19A 109.5(2) ?
Si2 C19 H19B 109.47(14) ?
H19A C19 H19B 109.5 ?
Si2 C19 H19C 109.5(2) ?
H19A C19 H19C 109.5 ?
H19B C19 H19C 109.5 ?
Si2 C20 H20A 109.47(15) ?
Si2 C20 H20B 109.47(14) ?
H20A C20 H20B 109.5 ?
Si2 C20 H20C 109.47(14) ?
H20A C20 H20C 109.5 ?
H20B C20 H20C 109.5 ?
Si3 C21 H21A 109.5(2) ?
Si3 C21 H21B 109.47(14) ?
H21A C21 H21B 109.5 ?
Si3 C21 H21C 109.5(2) ?
H21A C21 H21C 109.5 ?
H21B C21 H21C 109.5 ?
Si3 C22 H22A 109.47(14) ?
Si3 C22 H22B 109.5(2) ?
H22A C22 H22B 109.5 ?
Si3 C22 H22C 109.47(15) ?
H22A C22 H22C 109.5 ?
H22B C22 H22C 109.5 ?
C28 C23 C24 113.1(4) ?
C28 C23 Si3 122.8(3) yes
C24 C23 Si3 124.1(3) yes
C25 C24 C23 123.7(4) ?
C25 C24 H24A 118.2(2) ?
C23 C24 H24A 118.2(2) ?
C24 C25 C26 121.6(4) ?
C24 C25 H25A 119.2(2) ?
C26 C25 H25A 119.2(2) ?
N1 C26 C25 123.7(4) ?
N1 C26 C27 120.4(4) ?
C25 C26 C27 115.9(4) ?
C28 C27 C26 120.9(4) ?
C28 C27 H27A 119.6(3) ?
C26 C27 H27A 119.6(3) ?
C27 C28 C23 124.9(4) ?
C27 C28 H28A 117.5(3) ?
C23 C28 H28A 117.6(2) ?
C26 N1 C30 119.9(4) ?
C26 N1 C29 120.7(4) ?
C30 N1 C29 117.5(4) ?
N1 C29 H29A 109.5(2) ?
N1 C29 H29B 109.5(3) ?
H29A C29 H29B 109.5 ?
N1 C29 H29C 109.5(3) ?
H29A C29 H29C 109.5 ?
H29B C29 H29C 109.5 ?
N1 C30 H30A 109.5(3) ?
N1 C30 H30B 109.5(3) ?
H30A C30 H30B 109.5 ?
N1 C30 H30C 109.5(3) ?
H30A C30 H30C 109.5 ?
H30B C30 H30C 109.5 ?

loop_
_geom_bond_atom_site_label_1
_geom_bond_atom_site_label_2
_geom_bond_distance
_geom_bond_publ_flag
Si1 C18 1.871(5) yes
Si1 C17 1.877(4) yes
Si1 C1 1.878(4) yes
Si1 Si2 2.346(2) yes
Si2 C19 1.882(5) yes
Si2 C20 1.885(5) yes
Si2 Si3 2.332(2) yes
Si3 C23 1.860(4) yes
Si3 C21 1.871(5) yes
Si3 C22 1.869(5) yes
C1 C2 1.403(6) yes
C1 C14 1.420(6) yes
C2 C3 1.382(6) yes
C2 H2A 0.93 ?
C3 C11 1.372(6) yes
C3 H3A 0.93 ?
C4 C5 1.337(7) yes
C4 C11 1.445(6) yes
C4 H4A 0.93 ?
C5 C12 1.432(8) yes
C5 H5A 0.93 ?
C6 C7 1.385(9) yes
C6 C12 1.413(7) yes
C6 H6A 0.93 ?
C7 C8 1.369(8) yes
C7 H7A 0.93 ?
C8 C13 1.404(7) yes
C8 H8A 0.93 ?
C9 C10 1.351(6) yes
C9 C13 1.406(7) yes
C9 H9A 0.93 ?
C10 C14 1.434(6) yes
C10 H10A 0.93 ?
C11 C15 1.419(6) yes
C12 C16 1.408(7) yes
C13 C16 1.413(7) yes
C14 C15 1.422(6) yes
C15 C16 1.431(6) yes
C17 H17A 0.96 ?
C17 H17B 0.96 ?
C17 H17C 0.96 ?
C18 H18A 0.96 ?
C18 H18B 0.96 ?
C18 H18C 0.96 ?
C19 H19A 0.96 ?
C19 H19B 0.96 ?
C19 H19C 0.96 ?
C20 H20A 0.96 ?
C20 H20B 0.96 ?
C20 H20C 0.96 ?
C21 H21A 0.96 ?
C21 H21B 0.96 ?
C21 H21C 0.96 ?
C22 H22A 0.96 ?
C22 H22B 0.96 ?
C22 H22C 0.96 ?
C23 C28 1.385(6) yes
C23 C24 1.398(5) yes
C24 C25 1.364(5) yes
C24 H24A 0.93 ?
C25 C26 1.387(6) yes
C25 H25A 0.93 ?
C26 N1 1.372(5) yes
C26 C27 1.397(6) yes
C27 C28 1.355(6) yes
C27 H27A 0.93 ?
C28 H28A 0.93 ?
N1 C30 1.437(5) yes
N1 C29 1.449(6) yes
C29 H29A 0.96 ?
C29 H29B 0.96 ?
C29 H29C 0.96 ?
C30 H30A 0.96 ?
C30 H30B 0.96 ?
C30 H30C 0.96 ?

loop_
_geom_torsion_atom_site_label_1
_geom_torsion_atom_site_label_2
_geom_torsion_atom_site_label_3
_geom_torsion_atom_site_label_4
_geom_torsion
C18 Si1 Si2 C19 -66.4(2)
C17 Si1 Si2 C19 49.6(2)
C1 Si1 Si2 C19 166.9(2)
C18 Si1 Si2 C20 54.3(3)
C17 Si1 Si2 C20 170.3(2)
C1 Si1 Si2 C20 -72.5(2)
C18 Si1 Si2 Si3 174.9(2)
C17 Si1 Si2 Si3 -69.1(2)
C1 Si1 Si2 Si3 48.2(2)
C19 Si2 Si3 C23 64.2(2)
C20 Si2 Si3 C23 -53.0(2)
Si1 Si2 Si3 C23 -177.96(14)
C19 Si2 Si3 C21 -54.0(2)
C20 Si2 Si3 C21 -171.3(2)
Si1 Si2 Si3 C21 63.8(2)
C19 Si2 Si3 C22 -176.5(2)
C20 Si2 Si3 C22 66.2(2)
Si1 Si2 Si3 C22 -58.7(2)
C18 Si1 C1 C2 126.0(3)
C17 Si1 C1 C2 8.1(4)
Si2 Si1 C1 C2 -108.0(3)
C18 Si1 C1 C14 -61.3(4)
C17 Si1 C1 C14 -179.2(3)
Si2 Si1 C1 C14 64.7(3)
C14 C1 C2 C3 0.2(6)
Si1 C1 C2 C3 173.4(3)
C1 C2 C3 C11 -1.8(7)
C11 C4 C5 C12 1.1(7)
C12 C6 C7 C8 -1.9(8)
C6 C7 C8 C13 1.7(9)
C13 C9 C10 C14 -0.5(7)
C2 C3 C11 C15 2.9(6)
C2 C3 C11 C4 -178.5(4)
C5 C4 C11 C3 -179.8(5)
C5 C4 C11 C15 -1.2(7)
C7 C6 C12 C16 1.1(8)
C7 C6 C12 C5 -179.2(5)
C4 C5 C12 C16 -0.4(7)
C4 C5 C12 C6 179.9(5)
C7 C8 C13 C9 179.2(5)
C7 C8 C13 C16 -0.6(7)
C10 C9 C13 C8 179.3(4)
C10 C9 C13 C16 -1.0(7)
C2 C1 C14 C15 0.1(6)
Si1 C1 C14 C15 -172.8(3)
C2 C1 C14 C10 -177.8(4)
Si1 C1 C14 C10 9.3(6)
C9 C10 C14 C1 -179.7(4)
C9 C10 C14 C15 2.3(6)
C3 C11 C15 C14 -2.5(6)
C4 C11 C15 C14 178.7(4)
C3 C11 C15 C16 179.2(4)
C4 C11 C15 C16 0.5(6)
C1 C14 C15 C11 1.1(6)
C10 C14 C15 C11 179.0(4)
C1 C14 C15 C16 179.3(4)
C10 C14 C15 C16 -2.7(6)
C6 C12 C16 C13 0.0(7)
C5 C12 C16 C13 -179.8(4)
C6 C12 C16 C15 179.5(4)
C5 C12 C16 C15 -0.3(7)
C8 C13 C16 C12 -0.3(7)
C9 C13 C16 C12 180.0(4)
C8 C13 C16 C15 -179.8(4)
C9 C13 C16 C15 0.5(6)
C11 C15 C16 C12 0.2(6)
C14 C15 C16 C12 -178.1(4)
C11 C15 C16 C13 179.7(4)
C14 C15 C16 C13 1.4(6)
C21 Si3 C23 C28 50.1(4)
C22 Si3 C23 C28 171.7(4)
Si2 Si3 C23 C28 -69.0(4)
C21 Si3 C23 C24 -132.9(4)
C22 Si3 C23 C24 -11.3(4)
Si2 Si3 C23 C24 108.0(4)
C28 C23 C24 C25 0.9(7)
Si3 C23 C24 C25 -176.3(4)
C23 C24 C25 C26 -0.7(7)
C24 C25 C26 N1 177.7(4)
C24 C25 C26 C27 0.4(7)
N1 C26 C27 C28 -177.9(5)
C25 C26 C27 C28 -0.5(7)
C26 C27 C28 C23 0.9(8)
C24 C23 C28 C27 -1.0(7)
Si3 C23 C28 C27 176.2(4)
C25 C26 N1 C30 14.0(7)
C27 C26 N1 C30 -168.8(4)
C25 C26 N1 C29 177.9(4)
C27 C26 N1 C29 -4.9(7)

loop_
_cod_related_entry_id
_cod_related_entry_database
_cod_related_entry_code
1 ChemSpider 10290447
